data_1548255
loop_
_publ_author_name
'Baolin Wang'
'Yongxin Li'
'Rakesh Ganguly'
'Hajime Hirao'
'Rei Kinjo'

_publ_section_title
;
 Ambiphilic boron in 1,4,2,5-diazadiborinine
;
_journal_name_full 'Nature Communications'
_journal_page_first 11871
_journal_paper_doi 10.1038/ncomms11871
_journal_volume 7
_journal_year 2016
_chemical_formula_sum 'C31 H32 B2 Cl N5 O'
_chemical_formula_weight 547.68
_space_group_crystal_system monoclinic
_space_group_IT_number 14
_space_group_name_Hall '-P 2ybc'
_space_group_name_H-M_alt 'P 1 21/c 1'
_symmetry_space_group_name_Hall '-P 2ybc'
_symmetry_space_group_name_H-M 'P 1 21/c 1'
_atom_sites_solution_hydrogens geom
_cell_angle_alpha 90
_cell_angle_beta 96.647(5)
_cell_angle_gamma 90
_cell_formula_units_Z 4
_cell_length_a 7.5717(11)
_cell_length_b 13.808(2)
_cell_length_c 27.350(4)
_cell_measurement_reflns_used 1935
_cell_measurement_temperature 103.(2)
_cell_measurement_theta_max 20.5318
_cell_measurement_theta_min 2.6899
_cell_volume 2840.2(7)
_computing_cell_refinement 'SAINT (Bruker AXS Inc., 2015)'
_computing_data_collection 'APEX3 (Bruker AXS Inc., 2015)'
_computing_data_reduction 'SAINT (Bruker AXS Inc., 2015)'
_computing_molecular_graphics 'XP (Bruker AXS Inc., 2015)'
_computing_publication_material 'APEX3 (Bruker AXS Inc., 2015)'
_computing_structure_refinement 'SHELXL-2014/7 (Sheldrick, 2014)'
_computing_structure_solution 'XS, VERSION 2013/1'
_diffrn_ambient_temperature 103.(2)
_diffrn_detector_area_resol_mean 8.3333
_diffrn_measured_fraction_theta_full 0.977
_diffrn_measured_fraction_theta_max 0.977
_diffrn_measurement_device_type 'CCD area detector'
_diffrn_measurement_method 'phi and omega scans'
_diffrn_radiation_monochromator graphite
_diffrn_radiation_type MoK\a
_diffrn_radiation_wavelength 0.71073
_diffrn_reflns_av_R_equivalents 0.0795
_diffrn_reflns_av_unetI/netI 0.1213
_diffrn_reflns_limit_h_max 9
_diffrn_reflns_limit_h_min -9
_diffrn_reflns_limit_k_max 16
_diffrn_reflns_limit_k_min -16
_diffrn_reflns_limit_l_max 31
_diffrn_reflns_limit_l_min -32
_diffrn_reflns_number 14028
_diffrn_reflns_theta_full 25.66
_diffrn_reflns_theta_max 25.66
_diffrn_reflns_theta_min 2.10
_diffrn_source 'fine-focus sealed tube'
_diffrn_source_type 'Bruker KappaCCD'
_exptl_absorpt_coefficient_mu 0.169
_exptl_absorpt_correction_T_max 0.99
_exptl_absorpt_correction_T_min 0.77
_exptl_absorpt_correction_type multi-scan
_exptl_absorpt_process_details
;
SADABS-2014/5 - Bruker AXS area detector scaling and absorption correction
;
_exptl_crystal_colour colourless
_exptl_crystal_density_diffrn 1.281
_exptl_crystal_density_method 'not measured'
_exptl_crystal_description plate
_exptl_crystal_F_000 1152
_exptl_crystal_size_max 0.240
_exptl_crystal_size_mid 0.120
_exptl_crystal_size_min 0.060
_refine_diff_density_max 0.290
_refine_diff_density_min -0.435
_refine_ls_extinction_method none
_refine_ls_goodness_of_fit_ref 1.024
_refine_ls_hydrogen_treatment constr
_refine_ls_matrix_type full
_refine_ls_number_parameters 363
_refine_ls_number_reflns 5258
_refine_ls_number_restraints 0
_refine_ls_restrained_S_all 1.024
_refine_ls_R_factor_all 0.1370
_refine_ls_R_factor_gt 0.0695
_refine_ls_shift/su_max 0.000
_refine_ls_shift/su_mean 0.000
_refine_ls_structure_factor_coef Fsqd
_refine_ls_weighting_details 'w=1/[\s^2^(Fo^2^)+(0.0574P)^2^+0.6276P] where P=(Fo^2^+2Fc^2^)/3'
_refine_ls_weighting_scheme calc
_refine_ls_wR_factor_gt 0.1359
_refine_ls_wR_factor_ref 0.1643
_reflns_number_gt 2957
_reflns_number_total 5258
_reflns_threshold_expression 'I > 2\s(I)'
_cod_data_source_file ncomms11871-s12.cif
_cod_data_source_block X
_cod_depositor_comments
;
The following automatic conversions were performed:

'_exptl_absorpt_correction_type' value 'Multi-Scan' changed to
'multi-scan' according to the built-in table from CIF Core dictionary
named 'cif_core.dic' version 2.4.1 from 2010-06-29.

Automatic conversion script
Id: cif_fix_values 5376 2017-05-30 11:51:03Z andrius 
;
_cod_original_cell_volume 2840.2(8)
_cod_database_code 1548255

loop_
_space_group_symop_operation_xyz
'x, y, z'
'-x, y+1/2, -z+1/2'
'-x, -y, -z'
'x, -y-1/2, z-1/2'

loop_
_atom_site_type_symbol
_atom_site_label
_atom_site_fract_x
_atom_site_fract_y
_atom_site_fract_z
_atom_site_U_iso_or_equiv
_atom_site_adp_type
_atom_site_calc_flag
_atom_site_refinement_flags_adp
_atom_site_refinement_flags_occupancy
_atom_site_refinement_flags_posn
_atom_site_occupancy
_atom_site_disorder_assembly
_atom_site_disorder_group
B B1 -0.0771(5) 0.5063(3) 0.21601(15) 0.0214(10) Uani d . . . 1 . .
B B2 0.0457(5) 0.5348(3) 0.31360(16) 0.0221(10) Uani d . . . 1 . .
C C1 -0.1843(4) 0.4893(3) 0.16287(13) 0.0224(9) Uani d . . . 1 . .
C C2 -0.2104(4) 0.5610(3) 0.12616(14) 0.0290(9) Uani d . . . 1 . .
H H2 -0.1504 0.6212 0.1312 0.035 Uiso calc U . R 1 . .
C C3 -0.3221(5) 0.5458(3) 0.08254(15) 0.0379(11) Uani d . . . 1 . .
H H3 -0.3346 0.5949 0.0581 0.045 Uiso calc U . R 1 . .
C C4 -0.4151(5) 0.4597(3) 0.07457(15) 0.0377(11) Uani d . . . 1 . .
H H4 -0.491 0.4497 0.0449 0.045 Uiso calc U . R 1 . .
C C5 -0.3960(5) 0.3888(3) 0.11031(15) 0.0336(10) Uani d . . . 1 . .
H H5 -0.4608 0.33 0.1057 0.04 Uiso calc U . R 1 . .
C C6 -0.2820(5) 0.4038(3) 0.15298(14) 0.0303(9) Uani d . . . 1 . .
H H6 -0.2692 0.3535 0.1768 0.036 Uiso calc U . R 1 . .
C C7 -0.4041(4) 0.5432(3) 0.24437(14) 0.0259(9) Uani d . . . 1 . .
H H7 -0.4769 0.5379 0.2138 0.031 Uiso calc U . R 1 . .
C C8 -0.4579(4) 0.5686(3) 0.28737(14) 0.0289(9) Uani d . . . 1 . .
H H8 -0.5758 0.5852 0.2929 0.035 Uiso calc U . R 1 . .
C C9 -0.1678(4) 0.5404(2) 0.30027(13) 0.0198(8) Uani d . . . 1 . .
C C10 -0.3144(5) 0.5877(3) 0.37472(14) 0.0354(10) Uani d . . . 1 . .
H H10A -0.3733 0.5347 0.3903 0.053 Uiso calc U . R 1 . .
H H10B -0.3794 0.6482 0.3783 0.053 Uiso calc U . R 1 . .
H H10C -0.1922 0.5945 0.3906 0.053 Uiso calc U . R 1 . .
C C11 0.0399(4) 0.4188(2) 0.24294(13) 0.0178(8) Uani d . . . 1 . .
C C12 0.2312(4) 0.3025(3) 0.26906(14) 0.0260(9) Uani d . . . 1 . .
H H12 0.3048 0.2467 0.2695 0.031 Uiso calc U . R 1 . .
C C13 0.2102(4) 0.3593(3) 0.30782(14) 0.0244(9) Uani d . . . 1 . .
H H13 0.2666 0.3514 0.3405 0.029 Uiso calc U . R 1 . .
C C14 0.1247(5) 0.3023(3) 0.17893(13) 0.0286(9) Uani d . . . 1 . .
H H14A 0.054 0.2428 0.1755 0.043 Uiso calc U . R 1 . .
H H14B 0.2464 0.2885 0.1721 0.043 Uiso calc U . R 1 . .
H H14C 0.0716 0.3509 0.1556 0.043 Uiso calc U . R 1 . .
C C15 0.1244(4) 0.5450(3) 0.36990(13) 0.0225(8) Uani d . . . 1 . .
C C16 0.0947(5) 0.4750(3) 0.40502(14) 0.0334(10) Uani d . . . 1 . .
H H16 0.0282 0.4187 0.3948 0.04 Uiso calc U . R 1 . .
C C17 0.1596(6) 0.4855(3) 0.45432(16) 0.0459(12) Uani d . . . 1 . .
H H17 0.1367 0.4366 0.4772 0.055 Uiso calc U . R 1 . .
C C18 0.2566(6) 0.5660(3) 0.47037(16) 0.0407(11) Uani d . . . 1 . .
H H18 0.3019 0.5728 0.5041 0.049 Uiso calc U . R 1 . .
C C19 0.2872(5) 0.6367(3) 0.43673(14) 0.0333(10) Uani d . . . 1 . .
H H19 0.3526 0.693 0.4474 0.04 Uiso calc U . R 1 . .
C C20 0.2233(4) 0.6262(3) 0.38752(14) 0.0253(9) Uani d . . . 1 . .
H H20 0.2471 0.6755 0.365 0.03 Uiso calc U . R 1 . .
C C21 0.0695(4) 0.5952(2) 0.23214(13) 0.0182(8) Uani d . . . 1 . .
C C22 0.1633(4) 0.6507(2) 0.19561(13) 0.0196(8) Uani d . . . 1 . .
C C23 0.2057(4) 0.6060(3) 0.15285(13) 0.0262(9) Uani d . . . 1 . .
H H23 0.17 0.5409 0.1463 0.031 Uiso calc U . R 1 . .
C C24 0.2991(5) 0.6545(3) 0.11956(13) 0.0285(9) Uani d . . . 1 . .
H H24 0.3296 0.6227 0.0909 0.034 Uiso calc U . R 1 . .
C C25 0.3469(4) 0.7499(3) 0.12889(14) 0.0269(9) Uani d . . . 1 . .
C C26 0.3101(4) 0.7964(3) 0.17148(14) 0.0268(9) Uani d . . . 1 . .
H H26 0.3468 0.8614 0.1779 0.032 Uiso calc U . R 1 . .
C C27 0.2194(4) 0.7464(3) 0.20434(14) 0.0260(9) Uani d . . . 1 . .
H H27 0.1943 0.7777 0.2337 0.031 Uiso calc U . R 1 . .
C C28 0.9483(8) 0.8692(4) 0.44963(19) 0.0820(19) Uani d . . . 1 . .
H H28A 0.914 0.9375 0.4429 0.098 Uiso calc U . R 1 . .
H H28B 1.0313 0.8493 0.426 0.098 Uiso calc U . R 1 . .
C C29 1.0373(7) 0.8596(4) 0.50123(17) 0.0646(15) Uani d . . . 1 . .
H H29A 1.0108 0.9161 0.5215 0.078 Uiso calc U . R 1 . .
H H29B 1.1678 0.8535 0.5017 0.078 Uiso calc U . R 1 . .
C C30 0.9577(6) 0.7681(3) 0.51953(16) 0.0496(12) Uani d . . . 1 . .
H H30A 1.0449 0.7144 0.5218 0.06 Uiso calc U . R 1 . .
H H30B 0.9166 0.7783 0.5522 0.06 Uiso calc U . R 1 . .
C C31 0.8054(8) 0.7476(4) 0.48153(19) 0.0765(17) Uani d . . . 1 . .
H H31A 0.8167 0.6811 0.4687 0.092 Uiso calc U . R 1 . .
H H31B 0.693 0.7512 0.4967 0.092 Uiso calc U . R 1 . .
Cl Cl1 0.46081(13) 0.81202(8) 0.08627(4) 0.0420(3) Uani d . . . 1 . .
N N1 -0.2233(4) 0.5263(2) 0.25248(11) 0.0207(7) Uani d . . . 1 . .
N N2 -0.3117(4) 0.5662(2) 0.32230(11) 0.0238(7) Uani d . . . 1 . .
N N3 0.0908(3) 0.4317(2) 0.29132(11) 0.0201(7) Uani d . . . 1 . .
N N4 0.1278(4) 0.3391(2) 0.22873(11) 0.0221(7) Uani d . . . 1 . .
N N5 0.1182(3) 0.60980(19) 0.27790(11) 0.0172(7) Uani d . . . 1 . .
O O1 0.7998(5) 0.8114(3) 0.44400(14) 0.0828(12) Uani d . . . 1 . .

loop_
_atom_site_aniso_label
_atom_site_aniso_U_11
_atom_site_aniso_U_22
_atom_site_aniso_U_33
_atom_site_aniso_U_12
_atom_site_aniso_U_13
_atom_site_aniso_U_23
B1 0.017(2) 0.026(2) 0.022(3) 0.0005(19) 0.0067(17) -0.0009(18)
B2 0.016(2) 0.023(2) 0.028(3) 0.0005(18) 0.0049(18) -0.0018(19)
C1 0.0153(18) 0.025(2) 0.027(2) -0.0015(16) 0.0047(15) -0.0032(17)
C2 0.0180(19) 0.031(2) 0.038(3) -0.0035(18) 0.0003(17) -0.0025(18)
C3 0.029(2) 0.045(3) 0.038(3) 0.000(2) -0.0014(19) 0.010(2)
C4 0.028(2) 0.048(3) 0.034(3) -0.004(2) -0.0088(19) -0.005(2)
C5 0.028(2) 0.030(2) 0.040(3) -0.0048(19) -0.0068(19) -0.007(2)
C6 0.025(2) 0.032(2) 0.033(3) -0.0010(19) -0.0014(17) 0.0006(18)
C7 0.0114(18) 0.030(2) 0.036(3) 0.0002(16) -0.0004(16) -0.0009(18)
C8 0.0119(18) 0.030(2) 0.045(3) -0.0019(17) 0.0041(17) -0.0056(19)
C9 0.0200(18) 0.021(2) 0.020(2) 0.0007(16) 0.0071(15) -0.0023(16)
C10 0.026(2) 0.040(3) 0.042(3) -0.0025(19) 0.0141(18) -0.011(2)
C11 0.0142(17) 0.0199(19) 0.020(2) -0.0039(15) 0.0042(15) -0.0029(15)
C12 0.0192(19) 0.025(2) 0.033(3) 0.0048(17) 0.0001(16) 0.0028(18)
C13 0.0163(18) 0.028(2) 0.028(3) 0.0004(17) -0.0018(16) 0.0014(17)
C14 0.030(2) 0.025(2) 0.031(3) 0.0022(18) 0.0060(17) -0.0046(18)
C15 0.0153(18) 0.029(2) 0.024(2) 0.0005(16) 0.0067(15) -0.0014(17)
C16 0.046(3) 0.034(2) 0.020(3) -0.005(2) 0.0053(19) -0.0015(18)
C17 0.071(3) 0.038(3) 0.030(3) 0.004(3) 0.011(2) 0.008(2)
C18 0.048(3) 0.048(3) 0.026(3) 0.008(2) 0.002(2) -0.006(2)
C19 0.028(2) 0.044(3) 0.028(3) 0.000(2) -0.0005(18) -0.009(2)
C20 0.0203(18) 0.033(2) 0.023(2) 0.0034(18) 0.0038(16) -0.0026(17)
C21 0.0124(17) 0.0170(18) 0.026(2) 0.0060(15) 0.0046(15) -0.0006(15)
C22 0.0138(17) 0.022(2) 0.022(2) 0.0017(16) -0.0005(15) -0.0003(16)
C23 0.0208(19) 0.028(2) 0.029(2) -0.0048(17) 0.0014(16) -0.0023(18)
C24 0.025(2) 0.040(2) 0.021(2) 0.0008(19) 0.0048(16) -0.0029(18)
C25 0.0138(18) 0.037(2) 0.030(3) -0.0032(18) 0.0021(16) 0.0110(18)
C26 0.0214(19) 0.024(2) 0.035(3) 0.0008(17) 0.0048(17) 0.0031(18)
C27 0.0188(19) 0.029(2) 0.031(2) 0.0009(17) 0.0046(16) -0.0018(17)
C28 0.112(5) 0.085(4) 0.043(4) -0.042(4) -0.012(3) 0.016(3)
C29 0.090(4) 0.061(3) 0.039(4) -0.017(3) -0.004(3) 0.000(3)
C30 0.068(3) 0.043(3) 0.038(3) 0.012(3) 0.008(2) 0.001(2)
C31 0.106(5) 0.072(4) 0.046(4) -0.034(4) -0.011(3) 0.013(3)
Cl1 0.0327(6) 0.0608(7) 0.0329(7) -0.0096(5) 0.0055(4) 0.0148(5)
N1 0.0171(15) 0.0238(17) 0.022(2) -0.0024(13) 0.0041(13) -0.0028(13)
N2 0.0170(15) 0.0271(18) 0.028(2) -0.0026(14) 0.0078(13) -0.0058(14)
N3 0.0168(15) 0.0195(16) 0.024(2) 0.0009(13) 0.0009(12) 0.0011(13)
N4 0.0221(16) 0.0211(17) 0.024(2) 0.0008(14) 0.0056(13) -0.0051(14)
N5 0.0120(14) 0.0192(16) 0.0206(19) 0.0019(12) 0.0030(12) -0.0004(13)
O1 0.063(2) 0.091(3) 0.087(3) -0.008(2) -0.027(2) 0.043(2)

loop_
_atom_type_symbol
_atom_type_description
_atom_type_scat_dispersion_real
_atom_type_scat_dispersion_imag
_atom_type_scat_source
C C 0.0033 0.0016 'International Tables Vol C Tables 4.2.6.8 and 6.1.1.4'
H H 0.0000 0.0000 'International Tables Vol C Tables 4.2.6.8 and 6.1.1.4'
B B 0.0013 0.0007 'International Tables Vol C Tables 4.2.6.8 and 6.1.1.4'
N N 0.0061 0.0033 'International Tables Vol C Tables 4.2.6.8 and 6.1.1.4'
Cl Cl 0.1484 0.1585 'International Tables Vol C Tables 4.2.6.8 and 6.1.1.4'
O O 0.0106 0.0060 'International Tables Vol C Tables 4.2.6.8 and 6.1.1.4'

loop_
_geom_angle_atom_site_label_1
_geom_angle_atom_site_label_2
_geom_angle_atom_site_label_3
_geom_angle_site_symmetry_1
_geom_angle_site_symmetry_3
_geom_angle
N1 B1 C1 . . 106.1(3)
N1 B1 C11 . . 103.1(3)
C1 B1 C11 . . 119.7(3)
N1 B1 C21 . . 101.2(3)
C1 B1 C21 . . 126.7(3)
C11 B1 C21 . . 96.6(3)
N5 B2 C15 . . 115.2(3)
N5 B2 N3 . . 104.2(3)
C15 B2 N3 . . 112.0(3)
N5 B2 C9 . . 103.9(3)
C15 B2 C9 . . 117.8(3)
N3 B2 C9 . . 102.0(3)
C6 C1 C2 . . 115.3(3)
C6 C1 B1 . . 120.0(3)
C2 C1 B1 . . 124.1(3)
C3 C2 C1 . . 121.7(4)
C4 C3 C2 . . 120.7(4)
C5 C4 C3 . . 119.2(4)
C4 C5 C6 . . 119.7(4)
C5 C6 C1 . . 123.5(4)
C8 C7 N1 . . 107.5(3)
C7 C8 N2 . . 107.6(3)
N1 C9 N2 . . 107.1(3)
N1 C9 B2 . . 113.9(3)
N2 C9 B2 . . 138.4(3)
N3 C11 N4 . . 107.0(3)
N3 C11 B1 . . 115.2(3)
N4 C11 B1 . . 136.8(3)
C13 C12 N4 . . 108.1(3)
C12 C13 N3 . . 107.2(3)
C16 C15 C20 . . 116.0(3)
C16 C15 B2 . . 122.1(3)
C20 C15 B2 . . 121.9(3)
C17 C16 C15 . . 121.9(4)
C18 C17 C16 . . 120.6(4)
C17 C18 C19 . . 118.9(4)
C18 C19 C20 . . 120.5(4)
C19 C20 C15 . . 122.1(4)
N5 C21 C22 . . 117.8(3)
N5 C21 B1 . . 118.6(3)
C22 C21 B1 . . 123.2(3)
C23 C22 C27 . . 117.8(3)
C23 C22 C21 . . 120.4(3)
C27 C22 C21 . . 121.7(3)
C24 C23 C22 . . 121.5(3)
C25 C24 C23 . . 118.8(3)
C24 C25 C26 . . 121.6(3)
C24 C25 Cl1 . . 118.8(3)
C26 C25 Cl1 . . 119.6(3)
C27 C26 C25 . . 118.6(4)
C26 C27 C22 . . 121.7(3)
O1 C28 C29 . . 109.2(4)
C28 C29 C30 . . 103.4(4)
C31 C30 C29 . . 103.6(4)
O1 C31 C30 . . 111.1(4)
C9 N1 C7 . . 109.0(3)
C9 N1 B1 . . 118.2(3)
C7 N1 B1 . . 132.4(3)
C9 N2 C8 . . 108.8(3)
C9 N2 C10 . . 126.3(3)
C8 N2 C10 . . 125.0(3)
C11 N3 C13 . . 109.0(3)
C11 N3 B2 . . 116.2(3)
C13 N3 B2 . . 132.5(3)
C11 N4 C12 . . 108.6(3)
C11 N4 C14 . . 126.4(3)
C12 N4 C14 . . 124.8(3)
C21 N5 B2 . . 115.1(3)
C31 O1 C28 . . 109.9(4)

loop_
_geom_bond_atom_site_label_1
_geom_bond_atom_site_label_2
_geom_bond_site_symmetry_2
_geom_bond_distance
B1 N1 . 1.597(4)
B1 C1 . 1.598(5)
B1 C11 . 1.624(5)
B1 C21 . 1.680(5)
B2 N5 . 1.566(5)
B2 C15 . 1.592(5)
B2 N3 . 1.601(5)
B2 C9 . 1.617(5)
C1 C6 . 1.403(5)
C1 C2 . 1.407(5)
C2 C3 . 1.396(5)
C3 C4 . 1.385(5)
C4 C5 . 1.379(5)
C5 C6 . 1.384(5)
C7 C8 . 1.335(5)
C7 N1 . 1.381(4)
C8 N2 . 1.376(4)
C9 N1 . 1.340(4)
C9 N2 . 1.353(4)
C10 N2 . 1.467(4)
C11 N3 . 1.347(4)
C11 N4 . 1.365(4)
C12 C13 . 1.343(5)
C12 N4 . 1.373(4)
C13 N3 . 1.387(4)
C14 N4 . 1.451(4)
C15 C16 . 1.398(5)
C15 C20 . 1.402(5)
C16 C17 . 1.388(5)
C17 C18 . 1.376(6)
C18 C19 . 1.379(5)
C19 C20 . 1.384(5)
C21 N5 . 1.279(4)
C21 C22 . 1.501(5)
C22 C23 . 1.392(5)
C22 C27 . 1.400(5)
C23 C24 . 1.388(5)
C24 C25 . 1.381(5)
C25 C26 . 1.386(5)
C25 Cl1 . 1.753(3)
C26 C27 . 1.378(5)
C28 O1 . 1.372(6)
C28 C29 . 1.498(6)
C29 C30 . 1.511(6)
C30 C31 . 1.488(6)
C31 O1 . 1.350(5)
